data_2014589
loop_
_publ_author_name
'Wei, Yi-Bin'
'Yuan, Cai-Xia'
'Yang, Pin'

_publ_section_title
;
 [Cu(phen)~2~(\m-IDA)Cu(phen)](ClO~4~)~2~&#x00B7;CH~3~OH: tridentate
 and monodentate binding to two copper(II) species by a bridging ligand
;
_journal_issue 10
_journal_name_full 'Acta Crystallographica Section C'
_journal_page_first m512
_journal_page_last m514
_journal_paper_doi 10.1107/S010827010402102X
_journal_volume 60
_journal_year 2004
_chemical_formula_iupac '[Cu2 (C4 H5 N O4) (C12 H8 N2)3] (Cl O4)2 , C H4 O'
_chemical_formula_moiety 'C40 H29 Cu2 N7 O4 2+ , 2Cl O4 - , C H4 O'
_chemical_formula_sum 'C41 H33 Cl2 Cu2 N7 O13'
_chemical_formula_weight 1029.74
_chemical_name_common
;
\m-iminodiacetato-1:2\k^4^O,N,O':O''-tris(1,10-phenanthroline)-
1\k^4^N,N';2\k^2^N,N'-dicopper(II) diperchlorate methanol solvate
;
_chemical_name_systematic
;
\m-iminodiacetato-1:2\k^4^O,N,O':O''-tris(1,10-phenanthroline)-
1\k^4^N,N';2\k^2^N,N'-dicopper(II) diperchlorate methanol solvate
;
_space_group_IT_number 2
_symmetry_cell_setting triclinic
_symmetry_space_group_name_Hall '-P 1'
_symmetry_space_group_name_H-M 'P -1'
_atom_sites_solution_hydrogens geom
_atom_sites_solution_primary direct
_atom_sites_solution_secondary difmap
_audit_creation_method SHELXL97
_cell_angle_alpha 72.785(4)
_cell_angle_beta 82.336(4)
_cell_angle_gamma 78.048(5)
_cell_formula_units_Z 2
_cell_length_a 10.511(3)
_cell_length_b 13.707(4)
_cell_length_c 15.551(5)
_cell_measurement_reflns_used 2337
_cell_measurement_temperature 297(2)
_cell_measurement_theta_max 22.007
_cell_measurement_theta_min 2.327
_cell_volume 2087.5(11)
_computing_cell_refinement 'SAINT (Bruker, 2000)'
_computing_data_collection 'SMART (Bruker, 2000)'
_computing_data_reduction SAINT
_computing_molecular_graphics 'SHELXTL/PC (Sheldrick, 1999)'
_computing_publication_material SHELXTL/PC
_computing_structure_refinement 'SHELXL97 (Sheldrick, 1997)'
_computing_structure_solution 'SHELXS97 (Sheldrick, 1997)'
_diffrn_ambient_temperature 566(2)
_diffrn_measured_fraction_theta_full 0.975
_diffrn_measured_fraction_theta_max 0.975
_diffrn_measurement_device_type 'Bruker SMART 1K CCD area-detector'
_diffrn_measurement_method '\f and \w'
_diffrn_radiation_monochromator graphite
_diffrn_radiation_source 'fine-focus sealed tube'
_diffrn_radiation_type MoK\a
_diffrn_radiation_wavelength 0.71073
_diffrn_reflns_av_R_equivalents 0.0317
_diffrn_reflns_av_sigmaI/netI 0.0875
_diffrn_reflns_limit_h_max 12
_diffrn_reflns_limit_h_min -11
_diffrn_reflns_limit_k_max 16
_diffrn_reflns_limit_k_min -7
_diffrn_reflns_limit_l_max 18
_diffrn_reflns_limit_l_min -18
_diffrn_reflns_number 8597
_diffrn_reflns_theta_full 25.01
_diffrn_reflns_theta_max 25.01
_diffrn_reflns_theta_min 1.99
_diffrn_standards_decay_% 0
_diffrn_standards_number 0
_exptl_absorpt_coefficient_mu 1.223
_exptl_absorpt_correction_T_max 0.7104
_exptl_absorpt_correction_T_min 0.7104
_exptl_absorpt_correction_type multi-scan
_exptl_absorpt_process_details '(SADABS; Sheldrick, 2000)'
_exptl_crystal_colour blue
_exptl_crystal_density_diffrn 1.638
_exptl_crystal_density_meas ?
_exptl_crystal_density_method 'not measured'
_exptl_crystal_description block
_exptl_crystal_F_000 1048
_exptl_crystal_size_max 0.30
_exptl_crystal_size_mid 0.30
_exptl_crystal_size_min 0.30
_refine_diff_density_max 0.708
_refine_diff_density_min -0.427
_refine_ls_extinction_method none
_refine_ls_goodness_of_fit_ref 1.029
_refine_ls_hydrogen_treatment constr
_refine_ls_matrix_type full
_refine_ls_number_parameters 587
_refine_ls_number_reflns 7184
_refine_ls_number_restraints 0
_refine_ls_restrained_S_all 1.029
_refine_ls_R_factor_all 0.1248
_refine_ls_R_factor_gt 0.0774
_refine_ls_shift/su_max 0.000
_refine_ls_shift/su_mean 0.000
_refine_ls_structure_factor_coef Fsqd
_refine_ls_weighting_details 'calc w = 1/[\s^2^(Fo^2^)+(0.0826P)^2^] where P=(Fo^2^+2Fc^2^)/3'
_refine_ls_weighting_scheme calc
_refine_ls_wR_factor_gt 0.1592
_refine_ls_wR_factor_ref 0.1790
_reflns_number_gt 4501
_reflns_number_total 7184
_reflns_threshold_expression I>2\s(I)
_cod_data_source_file tr1091.cif
_cod_data_source_block I
_cod_depositor_comments
;
The following automatic conversions were performed:
'_symmetry_cell_setting' value 'Triclinic' changed to 'triclinic'
according to '/home/saulius/struct/CIF-dictionaries/cif_core.dic'
dictionary named 'cif_core.dic' version 2.4.1 from 2010-06-29.

Automatic conversion script
Id: cif_fix_enum 1527 2010-12-29 10:47:43Z saulius 

The following automatic conversions were performed:

'_chemical_melting_point' value 'none' was changed to '?' - the value
is undefined or not given.

Automatic conversion script
Id: cif_fix_values 1646 2011-03-28 12:23:43Z adriana 

The following automatic conversions were performed:

'_chemical_melting_point' value 'none' was changed to '?' - the value
is undefined or not given.

'_symmetry_cell_setting' value
'Triclinic' changed to 'triclinic' according to
/home/saulius/struct/CIF-dictionaries/cif_core.dic dictionary named
'cif_core.dic' version 2.4.1 from 2010-06-29.

Automatic conversion script
Id: cif_fix_values 1715 2011-07-08 13:25:40Z adriana 

The following automatic conversions were performed:

'_exptl_crystal_density_meas' value 'not measured' was changed to '?'
- the value is perceived as not measured.

Automatic conversion script
Id: cif_fix_values 3008 2015-01-20 13:52:24Z robertas 
;
_cod_original_cell_volume 2087.6(11)
_cod_original_sg_symbol_H-M P-1
_cod_database_code 2014589
_cod_database_fobs_code 2014589

loop_
_symmetry_equiv_pos_as_xyz
'x, y, z'
'-x, -y, -z'

loop_
_atom_site_label
_atom_site_fract_x
_atom_site_fract_y
_atom_site_fract_z
_atom_site_U_iso_or_equiv
_atom_site_adp_type
_atom_site_calc_flag
_atom_site_refinement_flags
_atom_site_occupancy
_atom_site_disorder_assembly
_atom_site_disorder_group
_atom_site_type_symbol
Cu1 0.52692(7) 0.06800(6) 0.21839(5) 0.0445(3) Uani d . 1 . . Cu
Cu2 0.41049(7) 0.44114(6) 0.25825(5) 0.0475(3) Uani d . 1 . . Cu
Cl1 0.1402(2) 0.72913(18) 0.27285(13) 0.0705(6) Uani d . 1 . . Cl
Cl2 0.9659(2) 0.21298(19) 0.26841(17) 0.0813(6) Uani d . 1 . . Cl
O1 0.3918(4) 0.1873(3) 0.1719(3) 0.0452(10) Uani d . 1 . . O
O2 0.4595(4) 0.2821(3) 0.2437(3) 0.0477(11) Uani d . 1 . . O
O3 0.4989(6) 0.6167(4) 0.0196(3) 0.0880(18) Uani d . 1 . . O
O4 0.5131(5) 0.5153(4) 0.1597(3) 0.0685(14) Uani d . 1 . . O
O5 0.1024(6) 0.6730(6) 0.3583(4) 0.129(3) Uani d . 1 . . O
O6 0.0293(8) 0.7674(8) 0.2251(5) 0.163(4) Uani d . 1 . . O
O7 0.1845(8) 0.8141(6) 0.2763(7) 0.169(4) Uani d . 1 . . O
O8 0.2448(8) 0.6728(7) 0.2352(6) 0.173(4) Uani d . 1 . . O
O9 0.8432(8) 0.1944(7) 0.3038(6) 0.157(3) Uani d . 1 . . O
O10 1.0270(6) 0.1373(6) 0.2242(5) 0.119(2) Uani d . 1 . . O
O11 1.0420(9) 0.2326(8) 0.3205(7) 0.189(4) Uani d . 1 . . O
O12 0.9278(10) 0.3097(6) 0.2020(6) 0.176(4) Uani d . 1 . . O
O13 0.9918(8) 0.5167(11) 0.2051(7) 0.240(6) Uani d . 1 . . O
H13A 1.0346 0.4527 0.1926 0.361 Uiso d R 1 . . H
N1 0.6604(5) 0.1122(4) 0.1192(3) 0.0462(13) Uani d . 1 . . N
N2 0.5346(5) -0.0461(4) 0.1473(3) 0.0419(12) Uani d . 1 . . N
N3 0.4122(5) 0.0051(4) 0.3236(3) 0.0450(13) Uani d . 1 . . N
N4 0.6684(5) -0.0125(4) 0.3069(4) 0.0469(13) Uani d . 1 . . N
N5 0.2834(5) 0.4564(4) 0.1685(3) 0.0468(13) Uani d . 1 . . N
H5 0.2110 0.4748 0.1874 0.056 Uiso d . 1 . . H
N6 0.2935(5) 0.4191(4) 0.3758(3) 0.0450(13) Uani d . 1 . . N
N7 0.5441(5) 0.4197(4) 0.3433(3) 0.0456(13) Uani d . 1 . . N
C1 0.7217(6) 0.1912(5) 0.1079(5) 0.0575(18) Uani d . 1 . . C
H1 0.6940 0.2359 0.1441 0.069 Uiso calc R 1 . . H
C2 0.8237(7) 0.2086(6) 0.0451(5) 0.066(2) Uani d . 1 . . C
H2 0.8681 0.2622 0.0406 0.079 Uiso calc R 1 . . H
C3 0.8597(7) 0.1466(7) -0.0110(5) 0.065(2) Uani d . 1 . . C
H3 0.9264 0.1603 -0.0561 0.078 Uiso calc R 1 . . H
C4 0.7986(6) 0.0631(6) -0.0021(4) 0.0517(18) Uani d . 1 . . C
C5 0.6986(6) 0.0493(5) 0.0649(4) 0.0428(15) Uani d . 1 . . C
C6 0.6304(6) -0.0360(5) 0.0789(4) 0.0418(15) Uani d . 1 . . C
C7 0.8281(6) -0.0054(7) -0.0568(4) 0.064(2) Uani d . 1 . . C
H7 0.8946 0.0042 -0.1028 0.077 Uiso calc R 1 . . H
C8 0.7646(7) -0.0831(7) -0.0454(5) 0.066(2) Uani d . 1 . . C
H8 0.7868 -0.1260 -0.0836 0.079 Uiso calc R 1 . . H
C9 0.6633(6) -0.1016(6) 0.0243(4) 0.0517(17) Uani d . 1 . . C
C10 0.5919(7) -0.1815(6) 0.0416(5) 0.0593(19) Uani d . 1 . . C
H10 0.6093 -0.2269 0.0057 0.071 Uiso calc R 1 . . H
C11 0.4988(7) -0.1931(6) 0.1090(5) 0.062(2) Uani d . 1 . . C
H11 0.4530 -0.2475 0.1212 0.074 Uiso calc R 1 . . H
C12 0.4703(6) -0.1238(5) 0.1611(4) 0.0492(17) Uani d . 1 . . C
H12 0.4040 -0.1320 0.2073 0.059 Uiso calc R 1 . . H
C13 0.7968(7) -0.0233(6) 0.2963(6) 0.067(2) Uani d . 1 . . C
H13 0.8361 0.0088 0.2407 0.080 Uiso calc R 1 . . H
C14 0.8743(8) -0.0803(7) 0.3650(7) 0.082(3) Uani d . 1 . . C
H14 0.9646 -0.0876 0.3554 0.098 Uiso calc R 1 . . H
C15 0.8183(11) -0.1259(6) 0.4465(7) 0.081(3) Uani d . 1 . . C
H15 0.8703 -0.1627 0.4937 0.098 Uiso calc R 1 . . H
C16 0.6839(9) -0.1180(5) 0.4604(6) 0.064(2) Uani d . 1 . . C
C17 0.6148(7) -0.0626(5) 0.3865(4) 0.0451(16) Uani d . 1 . . C
C18 0.4768(7) -0.0517(5) 0.3947(4) 0.0477(17) Uani d . 1 . . C
C19 0.6167(11) -0.1647(6) 0.5433(5) 0.077(3) Uani d . 1 . . C
H19 0.6639 -0.2022 0.5928 0.093 Uiso calc R 1 . . H
C20 0.4893(11) -0.1559(6) 0.5512(5) 0.076(3) Uani d . 1 . . C
H20 0.4481 -0.1862 0.6066 0.092 Uiso calc R 1 . . H
C21 0.4125(9) -0.1011(5) 0.4769(5) 0.0579(19) Uani d . 1 . . C
C22 0.2786(10) -0.0881(6) 0.4794(6) 0.076(3) Uani d . 1 . . C
H22 0.2316 -0.1187 0.5320 0.092 Uiso calc R 1 . . H
C23 0.2161(8) -0.0317(7) 0.4064(6) 0.078(2) Uani d . 1 . . C
H23 0.1260 -0.0247 0.4081 0.093 Uiso calc R 1 . . H
C24 0.2850(7) 0.0169(6) 0.3277(5) 0.0573(18) Uani d . 1 . . C
H24 0.2403 0.0579 0.2779 0.069 Uiso calc R 1 . . H
C25 0.3888(6) 0.2706(5) 0.1923(4) 0.0413(15) Uani d . 1 . . C
C26 0.2836(6) 0.3577(5) 0.1498(5) 0.0539(18) Uani d . 1 . . C
H26A 0.2939 0.3683 0.0849 0.065 Uiso calc R 1 . . H
H26B 0.1995 0.3372 0.1713 0.065 Uiso calc R 1 . . H
C27 0.3194(8) 0.5383(5) 0.0888(4) 0.064(2) Uani d . 1 . . C
H27A 0.2584 0.6023 0.0873 0.077 Uiso calc R 1 . . H
H27B 0.3122 0.5190 0.0347 0.077 Uiso calc R 1 . . H
C28 0.4556(8) 0.5567(6) 0.0885(6) 0.066(2) Uani d . 1 . . C
C29 0.1672(6) 0.4183(5) 0.3893(5) 0.0527(17) Uani d . 1 . . C
H29 0.1181 0.4332 0.3400 0.063 Uiso calc R 1 . . H
C30 0.1058(7) 0.3952(6) 0.4769(6) 0.064(2) Uani d . 1 . . C
H30 0.0169 0.3937 0.4849 0.077 Uiso calc R 1 . . H
C31 0.1730(7) 0.3756(6) 0.5484(5) 0.063(2) Uani d . 1 . . C
H31 0.1312 0.3625 0.6062 0.075 Uiso calc R 1 . . H
C32 0.3066(7) 0.3751(5) 0.5357(5) 0.0522(17) Uani d . 1 . . C
C33 0.3618(6) 0.3983(5) 0.4478(4) 0.0435(15) Uani d . 1 . . C
C34 0.4986(6) 0.3970(5) 0.4303(4) 0.0436(15) Uani d . 1 . . C
C35 0.3912(9) 0.3505(5) 0.6063(5) 0.066(2) Uani d . 1 . . C
H35 0.3556 0.3354 0.6658 0.079 Uiso calc R 1 . . H
C36 0.5209(8) 0.3482(6) 0.5904(5) 0.066(2) Uani d . 1 . . C
H36 0.5733 0.3312 0.6383 0.079 Uiso calc R 1 . . H
C37 0.5763(7) 0.3717(5) 0.5009(5) 0.0552(18) Uani d . 1 . . C
C38 0.7118(7) 0.3691(6) 0.4760(6) 0.067(2) Uani d . 1 . . C
H38 0.7698 0.3522 0.5206 0.081 Uiso calc R 1 . . H
C39 0.7567(8) 0.3907(6) 0.3892(6) 0.074(2) Uani d . 1 . . C
H39 0.8455 0.3888 0.3733 0.089 Uiso calc R 1 . . H
C40 0.6704(7) 0.4159(6) 0.3235(5) 0.062(2) Uani d . 1 . . C
H40 0.7024 0.4308 0.2632 0.074 Uiso calc R 1 . . H
C41 0.8982(17) 0.5854(13) 0.1220(16) 0.304(14) Uani d . 1 . . C
H41A 0.8369 0.6385 0.1416 0.457 Uiso calc R 1 . . H
H41B 0.8520 0.5405 0.1061 0.457 Uiso calc R 1 . . H
H41C 0.9517 0.6168 0.0704 0.457 Uiso calc R 1 . . H

loop_
_atom_site_aniso_label
_atom_site_aniso_U_11
_atom_site_aniso_U_22
_atom_site_aniso_U_33
_atom_site_aniso_U_12
_atom_site_aniso_U_13
_atom_site_aniso_U_23
Cu1 0.0514(5) 0.0414(5) 0.0408(5) -0.0131(4) 0.0031(4) -0.0108(4)
Cu2 0.0504(5) 0.0492(5) 0.0461(5) -0.0153(4) 0.0052(4) -0.0176(4)
Cl1 0.0690(13) 0.0864(15) 0.0556(12) -0.0275(12) 0.0082(10) -0.0150(11)
Cl2 0.0690(14) 0.0806(16) 0.0964(17) -0.0165(12) 0.0146(12) -0.0348(14)
O1 0.053(3) 0.039(3) 0.047(3) -0.011(2) -0.007(2) -0.013(2)
O2 0.062(3) 0.043(3) 0.041(2) -0.002(2) -0.017(2) -0.016(2)
O3 0.141(5) 0.070(4) 0.059(3) -0.054(4) 0.033(3) -0.021(3)
O4 0.070(3) 0.083(4) 0.052(3) -0.031(3) 0.011(3) -0.013(3)
O5 0.100(5) 0.182(7) 0.065(4) -0.040(5) 0.000(3) 0.030(4)
O6 0.135(6) 0.255(11) 0.094(5) -0.036(7) -0.054(5) -0.020(6)
O7 0.141(7) 0.113(6) 0.275(10) -0.072(5) 0.051(7) -0.082(7)
O8 0.169(7) 0.164(8) 0.187(8) -0.027(6) 0.087(6) -0.097(7)
O9 0.147(6) 0.174(8) 0.185(7) -0.079(6) 0.088(6) -0.112(6)
O10 0.086(4) 0.152(6) 0.130(5) 0.022(4) -0.003(4) -0.089(5)
O11 0.170(8) 0.239(11) 0.215(9) 0.034(7) -0.076(7) -0.169(9)
O12 0.228(9) 0.095(6) 0.177(8) -0.026(6) -0.013(7) 0.001(6)
O13 0.110(6) 0.386(18) 0.187(9) 0.035(9) -0.040(7) -0.064(10)
N1 0.043(3) 0.048(3) 0.044(3) -0.012(3) -0.001(2) -0.005(3)
N2 0.047(3) 0.039(3) 0.041(3) -0.010(3) 0.003(2) -0.015(2)
N3 0.055(3) 0.049(3) 0.038(3) -0.020(3) 0.006(3) -0.018(3)
N4 0.056(4) 0.035(3) 0.053(4) -0.008(3) -0.010(3) -0.014(3)
N5 0.052(3) 0.036(3) 0.047(3) 0.000(3) -0.003(2) -0.011(3)
N6 0.046(3) 0.039(3) 0.052(3) -0.007(3) 0.003(3) -0.020(3)
N7 0.043(3) 0.053(3) 0.053(3) -0.012(3) -0.003(3) -0.030(3)
C1 0.059(4) 0.053(4) 0.056(4) -0.016(4) -0.002(4) -0.006(4)
C2 0.054(5) 0.075(6) 0.062(5) -0.025(4) -0.005(4) 0.001(5)
C3 0.044(4) 0.092(6) 0.040(4) -0.015(4) -0.005(3) 0.015(4)
C4 0.043(4) 0.066(5) 0.033(4) -0.008(4) 0.001(3) 0.003(4)
C5 0.042(4) 0.047(4) 0.035(3) 0.000(3) -0.008(3) -0.008(3)
C6 0.036(3) 0.048(4) 0.035(3) 0.000(3) -0.007(3) -0.006(3)
C7 0.039(4) 0.104(7) 0.040(4) -0.001(4) 0.001(3) -0.015(4)
C8 0.064(5) 0.089(6) 0.045(4) -0.002(5) -0.003(4) -0.027(4)
C9 0.052(4) 0.067(5) 0.036(4) -0.001(4) -0.004(3) -0.020(4)
C10 0.068(5) 0.066(5) 0.054(5) -0.009(4) -0.011(4) -0.033(4)
C11 0.077(5) 0.054(5) 0.069(5) -0.023(4) -0.008(4) -0.029(4)
C12 0.051(4) 0.051(4) 0.048(4) -0.013(4) -0.003(3) -0.015(3)
C13 0.060(5) 0.055(5) 0.087(6) -0.008(4) -0.015(4) -0.022(4)
C14 0.057(5) 0.072(6) 0.120(8) 0.007(5) -0.036(6) -0.033(6)
C15 0.120(8) 0.044(5) 0.086(7) 0.011(5) -0.052(6) -0.025(5)
C16 0.089(6) 0.039(4) 0.075(6) -0.002(4) -0.026(5) -0.029(4)
C17 0.058(4) 0.032(4) 0.049(4) -0.007(3) -0.012(3) -0.015(3)
C18 0.079(5) 0.032(4) 0.035(4) -0.014(4) 0.000(3) -0.012(3)
C19 0.149(9) 0.032(4) 0.046(5) -0.003(6) -0.012(6) -0.011(4)
C20 0.153(9) 0.034(4) 0.039(5) -0.018(6) 0.011(6) -0.012(4)
C21 0.102(6) 0.034(4) 0.044(4) -0.023(4) 0.007(4) -0.019(3)
C22 0.116(8) 0.060(5) 0.060(5) -0.043(5) 0.032(5) -0.026(5)
C23 0.071(5) 0.100(7) 0.078(6) -0.040(5) 0.022(5) -0.045(6)
C24 0.060(5) 0.067(5) 0.051(4) -0.020(4) 0.002(4) -0.022(4)
C25 0.052(4) 0.041(4) 0.030(3) -0.015(3) 0.005(3) -0.007(3)
C26 0.052(4) 0.042(4) 0.066(5) -0.006(3) -0.021(3) -0.008(4)
C27 0.093(6) 0.042(4) 0.049(4) -0.014(4) -0.006(4) 0.000(4)
C28 0.093(6) 0.053(5) 0.057(5) -0.024(5) 0.020(5) -0.026(4)
C29 0.047(4) 0.054(4) 0.056(4) -0.004(3) -0.004(3) -0.017(4)
C30 0.046(4) 0.061(5) 0.080(6) -0.011(4) 0.011(4) -0.018(4)
C31 0.069(5) 0.061(5) 0.058(5) -0.018(4) 0.024(4) -0.024(4)
C32 0.069(5) 0.040(4) 0.054(4) -0.013(4) 0.001(4) -0.023(3)
C33 0.059(4) 0.034(4) 0.042(4) -0.010(3) 0.000(3) -0.018(3)
C34 0.050(4) 0.042(4) 0.048(4) -0.009(3) -0.006(3) -0.025(3)
C35 0.100(6) 0.051(5) 0.049(5) -0.015(5) 0.001(4) -0.019(4)
C36 0.084(6) 0.065(5) 0.062(5) -0.015(5) -0.015(4) -0.032(4)
C37 0.067(5) 0.043(4) 0.066(5) -0.017(4) -0.001(4) -0.027(4)
C38 0.064(5) 0.063(5) 0.086(6) -0.005(4) -0.029(5) -0.032(5)
C39 0.053(5) 0.091(6) 0.095(7) -0.015(4) -0.003(5) -0.052(5)
C40 0.052(4) 0.076(5) 0.068(5) -0.020(4) 0.006(4) -0.036(4)
C41 0.168(15) 0.164(16) 0.54(4) -0.041(13) -0.05(2) -0.02(2)

loop_
_atom_type_symbol
_atom_type_description
_atom_type_scat_dispersion_real
_atom_type_scat_dispersion_imag
_atom_type_scat_source
C C 0.0033 0.0016 'International Tables Vol C Tables 4.2.6.8 and 6.1.1.4'
H H 0.0000 0.0000 'International Tables Vol C Tables 4.2.6.8 and 6.1.1.4'
N N 0.0061 0.0033 'International Tables Vol C Tables 4.2.6.8 and 6.1.1.4'
O O 0.0106 0.0060 'International Tables Vol C Tables 4.2.6.8 and 6.1.1.4'
Cl Cl 0.1484 0.1585 'International Tables Vol C Tables 4.2.6.8 and 6.1.1.4'
Cu Cu 0.3201 1.2651 'International Tables Vol C Tables 4.2.6.8 and 6.1.1.4'

loop_
_geom_angle_atom_site_label_1
_geom_angle_atom_site_label_2
_geom_angle_atom_site_label_3
_geom_angle
_geom_angle_publ_flag
O1 Cu1 N1 94.56(18) y
O1 Cu1 N3 93.7(2) y
N1 Cu1 N3 171.7(2) y
O1 Cu1 N4 152.25(19) y
N1 Cu1 N4 91.9(2) y
N3 Cu1 N4 81.1(2) y
O1 Cu1 N2 109.21(18) y
N1 Cu1 N2 80.3(2) y
N3 Cu1 N2 96.21(19) y
N4 Cu1 N2 98.48(19) y
O4 Cu2 N7 92.2(2) y
O4 Cu2 N5 86.5(2) y
N7 Cu2 N5 176.2(2) y
O4 Cu2 N6 156.0(2) y
N7 Cu2 N6 81.2(2) y
N5 Cu2 N6 101.3(2) y
O4 Cu2 O2 102.52(19) y
N7 Cu2 O2 95.05(18) y
N5 Cu2 O2 81.80(18) y
N6 Cu2 O2 101.02(17) y
O7 Cl1 O8 104.6(5) ?
O7 Cl1 O5 110.5(6) ?
O8 Cl1 O5 111.0(5) ?
O7 Cl1 O6 105.5(6) ?
O8 Cl1 O6 117.6(6) ?
O5 Cl1 O6 107.5(4) ?
O11 Cl2 O9 118.3(6) ?
O11 Cl2 O10 114.2(5) ?
O9 Cl2 O10 109.6(4) ?
O11 Cl2 O12 105.8(6) ?
O9 Cl2 O12 98.2(6) ?
O10 Cl2 O12 109.2(5) ?
C25 O1 Cu1 118.7(4) ?
C25 O2 Cu2 110.7(4) ?
C28 O4 Cu2 114.5(5) ?
C41 O13 H13A 109.1 ?
C1 N1 C5 118.7(5) ?
C1 N1 Cu1 125.6(5) ?
C5 N1 Cu1 115.4(4) ?
C12 N2 C6 117.4(5) ?
C12 N2 Cu1 132.5(4) ?
C6 N2 Cu1 110.1(4) ?
C24 N3 C18 120.4(6) ?
C24 N3 Cu1 126.2(5) ?
C18 N3 Cu1 113.4(4) ?
C13 N4 C17 117.7(6) ?
C13 N4 Cu1 131.1(5) ?
C17 N4 Cu1 111.1(4) ?
C26 N5 C27 114.0(5) ?
C26 N5 Cu2 111.8(4) ?
C27 N5 Cu2 105.3(4) ?
C26 N5 H5 106.2 ?
C27 N5 H5 108.9 ?
Cu2 N5 H5 110.6 ?
C29 N6 C33 118.3(6) ?
C29 N6 Cu2 129.8(5) ?
C33 N6 Cu2 111.8(4) ?
C40 N7 C34 118.7(6) ?
C40 N7 Cu2 126.9(5) ?
C34 N7 Cu2 114.0(4) ?
N1 C1 C2 122.0(7) ?
N1 C1 H1 119.0 ?
C2 C1 H1 119.0 ?
C3 C2 C1 119.0(7) ?
C3 C2 H2 120.5 ?
C1 C2 H2 120.5 ?
C2 C3 C4 121.1(7) ?
C2 C3 H3 119.4 ?
C4 C3 H3 119.4 ?
C5 C4 C3 116.0(7) ?
C5 C4 C7 118.4(7) ?
C3 C4 C7 125.5(7) ?
N1 C5 C4 123.0(6) ?
N1 C5 C6 117.4(5) ?
C4 C5 C6 119.6(6) ?
N2 C6 C9 123.5(6) ?
N2 C6 C5 116.4(6) ?
C9 C6 C5 120.1(6) ?
C8 C7 C4 122.5(6) ?
C8 C7 H7 118.8 ?
C4 C7 H7 118.8 ?
C7 C8 C9 120.8(7) ?
C7 C8 H8 119.6 ?
C9 C8 H8 119.6 ?
C6 C9 C10 116.6(6) ?
C6 C9 C8 118.6(7) ?
C10 C9 C8 124.8(7) ?
C11 C10 C9 120.5(7) ?
C11 C10 H10 119.7 ?
C9 C10 H10 119.7 ?
C10 C11 C12 119.8(7) ?
C10 C11 H11 120.1 ?
C12 C11 H11 120.1 ?
N2 C12 C11 122.2(6) ?
N2 C12 H12 118.9 ?
C11 C12 H12 118.9 ?
N4 C13 C14 122.0(8) ?
N4 C13 H13 119.0 ?
C14 C13 H13 119.0 ?
C15 C14 C13 119.6(8) ?
C15 C14 H14 120.2 ?
C13 C14 H14 120.2 ?
C14 C15 C16 120.5(8) ?
C14 C15 H15 119.7 ?
C16 C15 H15 119.7 ?
C17 C16 C15 115.7(8) ?
C17 C16 C19 119.9(8) ?
C15 C16 C19 124.4(9) ?
N4 C17 C16 124.4(7) ?
N4 C17 C18 116.3(6) ?
C16 C17 C18 119.3(7) ?
N3 C18 C21 122.1(7) ?
N3 C18 C17 118.1(6) ?
C21 C18 C17 119.8(7) ?
C20 C19 C16 121.2(8) ?
C20 C19 H19 119.4 ?
C16 C19 H19 119.4 ?
C19 C20 C21 121.6(8) ?
C19 C20 H20 119.2 ?
C21 C20 H20 119.2 ?
C22 C21 C18 116.5(7) ?
C22 C21 C20 125.3(8) ?
C18 C21 C20 118.1(8) ?
C23 C22 C21 120.2(7) ?
C23 C22 H22 119.9 ?
C21 C22 H22 119.9 ?
C22 C23 C24 120.6(8) ?
C22 C23 H23 119.7 ?
C24 C23 H23 119.7 ?
N3 C24 C23 120.2(7) ?
N3 C24 H24 119.9 ?
C23 C24 H24 119.9 ?
O2 C25 O1 125.4(6) ?
O2 C25 C26 120.9(6) ?
O1 C25 C26 113.7(6) ?
N5 C26 C25 114.4(5) ?
N5 C26 H26A 108.7 ?
C25 C26 H26A 108.7 ?
N5 C26 H26B 108.7 ?
C25 C26 H26B 108.7 ?
H26A C26 H26B 107.6 ?
N5 C27 C28 112.6(6) ?
N5 C27 H27A 109.1 ?
C28 C27 H27A 109.1 ?
N5 C27 H27B 109.1 ?
C28 C27 H27B 109.1 ?
H27A C27 H27B 107.8 ?
O3 C28 O4 125.3(8) ?
O3 C28 C27 117.0(8) ?
O4 C28 C27 117.6(7) ?
N6 C29 C30 121.0(6) ?
N6 C29 H29 119.5 ?
C30 C29 H29 119.5 ?
C31 C30 C29 120.8(7) ?
C31 C30 H30 119.6 ?
C29 C30 H30 119.6 ?
C30 C31 C32 119.1(7) ?
C30 C31 H31 120.5 ?
C32 C31 H31 120.5 ?
C33 C32 C31 117.5(7) ?
C33 C32 C35 117.5(7) ?
C31 C32 C35 124.9(7) ?
N6 C33 C32 123.2(6) ?
N6 C33 C34 116.4(6) ?
C32 C33 C34 120.3(6) ?
N7 C34 C37 123.7(6) ?
N7 C34 C33 116.4(6) ?
C37 C34 C33 119.9(6) ?
C36 C35 C32 122.7(7) ?
C36 C35 H35 118.7 ?
C32 C35 H35 118.7 ?
C35 C36 C37 119.4(7) ?
C35 C36 H36 120.3 ?
C37 C36 H36 120.3 ?
C34 C37 C36 120.2(7) ?
C34 C37 C38 115.4(7) ?
C36 C37 C38 124.4(7) ?
C39 C38 C37 120.6(7) ?
C39 C38 H38 119.7 ?
C37 C38 H38 119.7 ?
C38 C39 C40 119.4(7) ?
C38 C39 H39 120.3 ?
C40 C39 H39 120.3 ?
N7 C40 C39 122.2(7) ?
N7 C40 H40 118.9 ?
C39 C40 H40 118.9 ?
O13 C41 H41A 109.5 ?
O13 C41 H41B 109.5 ?
H41A C41 H41B 109.5 ?
O13 C41 H41C 109.5 ?
H41A C41 H41C 109.5 ?
H41B C41 H41C 109.5 ?

loop_
_geom_bond_atom_site_label_1
_geom_bond_atom_site_label_2
_geom_bond_site_symmetry_2
_geom_bond_distance
_geom_bond_publ_flag
Cu1 O1 . 1.956(4) y
Cu1 N1 . 1.984(5) y
Cu1 N3 . 1.986(5) y
Cu1 N4 . 2.071(5) y
Cu1 N2 . 2.150(5) y
Cu2 O4 . 1.907(5) y
Cu2 N7 . 1.975(5) y
Cu2 N5 . 1.997(5) y
Cu2 N6 . 2.043(5) y
Cu2 O2 . 2.205(4) y
Cl1 O7 . 1.358(7) ?
Cl1 O8 . 1.375(7) ?
Cl1 O5 . 1.376(5) ?
Cl1 O6 . 1.390(7) ?
Cl2 O11 . 1.326(8) ?
Cl2 O9 . 1.377(7) ?
Cl2 O10 . 1.410(6) ?
Cl2 O12 . 1.437(8) ?
O1 C25 . 1.266(7) y
O2 C25 . 1.224(7) y
O3 C28 . 1.238(8) y
O4 C28 . 1.256(9) y
O13 C41 . 1.66(2) ?
O13 H13A . 0.9600 ?
N1 C1 . 1.328(8) ?
N1 C5 . 1.348(8) ?
N2 C12 . 1.326(7) ?
N2 C6 . 1.360(7) ?
N3 C24 . 1.309(8) ?
N3 C18 . 1.327(8) ?
N4 C13 . 1.320(8) ?
N4 C17 . 1.339(7) ?
N5 C26 . 1.465(8) y
N5 C27 . 1.472(7) y
N5 H5 . 0.7965 ?
N6 C29 . 1.318(7) ?
N6 C33 . 1.338(8) ?
N7 C40 . 1.316(8) ?
N7 C34 . 1.340(7) ?
C1 C2 . 1.361(9) ?
C1 H1 . 0.9300 ?
C2 C3 . 1.357(10) ?
C2 H2 . 0.9300 ?
C3 C4 . 1.390(10) ?
C3 H3 . 0.9300 ?
C4 C5 . 1.378(8) ?
C4 C7 . 1.408(10) ?
C5 C6 . 1.442(8) ?
C6 C9 . 1.377(9) ?
C7 C8 . 1.328(10) ?
C7 H7 . 0.9300 ?
C8 C9 . 1.420(9) ?
C8 H8 . 0.9300 ?
C9 C10 . 1.395(9) ?
C10 C11 . 1.332(9) ?
C10 H10 . 0.9300 ?
C11 C12 . 1.386(9) ?
C11 H11 . 0.9300 ?
C12 H12 . 0.9300 ?
C13 C14 . 1.374(10) ?
C13 H13 . 0.9300 ?
C14 C15 . 1.352(11) ?
C14 H14 . 0.9300 ?
C15 C16 . 1.386(11) ?
C15 H15 . 0.9300 ?
C16 C17 . 1.380(9) ?
C16 C19 . 1.424(11) ?
C17 C18 . 1.420(9) ?
C18 C21 . 1.412(9) ?
C19 C20 . 1.311(11) ?
C19 H19 . 0.9300 ?
C20 C21 . 1.427(11) ?
C20 H20 . 0.9300 ?
C21 C22 . 1.378(11) ?
C22 C23 . 1.337(11) ?
C22 H22 . 0.9300 ?
C23 C24 . 1.395(9) ?
C23 H23 . 0.9300 ?
C24 H24 . 0.9300 ?
C25 C26 . 1.506(8) ?
C26 H26A . 0.9700 ?
C26 H26B . 0.9700 ?
C27 C28 . 1.504(10) ?
C27 H27A . 0.9700 ?
C27 H27B . 0.9700 ?
C29 C30 . 1.402(9) ?
C29 H29 . 0.9300 ?
C30 C31 . 1.327(9) ?
C30 H30 . 0.9300 ?
C31 C32 . 1.391(9) ?
C31 H31 . 0.9300 ?
C32 C33 . 1.382(8) ?
C32 C35 . 1.425(9) ?
C33 C34 . 1.425(8) ?
C34 C37 . 1.375(9) ?
C35 C36 . 1.348(10) ?
C35 H35 . 0.9300 ?
C36 C37 . 1.406(9) ?
C36 H36 . 0.9300 ?
C37 C38 . 1.421(10) ?
C38 C39 . 1.336(10) ?
C38 H38 . 0.9300 ?
C39 C40 . 1.376(10) ?
C39 H39 . 0.9300 ?
C40 H40 . 0.9300 ?
C41 H41A . 0.9600 ?
C41 H41B . 0.9600 ?
C41 H41C . 0.9600 ?

loop_
_geom_hbond_atom_site_label_D
_geom_hbond_atom_site_label_H
_geom_hbond_atom_site_label_A
_geom_hbond_site_symmetry_A
_geom_hbond_distance_DH
_geom_hbond_distance_HA
_geom_hbond_distance_DA
_geom_hbond_angle_DHA
_geom_hbond_publ_flag
O13 H13A O12 . 0.96 2.41 3.064(17) 125 y
N5 H5 O13 1_455 0.80 2.26 3.027(11) 163 y

loop_
_geom_torsion_atom_site_label_1
_geom_torsion_atom_site_label_2
_geom_torsion_atom_site_label_3
_geom_torsion_atom_site_label_4
_geom_torsion
_geom_torsion_publ_flag
N1 Cu1 O1 C25 -85.2(4) y
N3 Cu1 O1 C25 95.6(4) y
N4 Cu1 O1 C25 17.7(6) y
N2 Cu1 O1 C25 -166.5(4) y
O4 Cu2 O2 C25 -86.8(4) y
N7 Cu2 O2 C25 179.8(4) y
N5 Cu2 O2 C25 -2.3(4) y
N6 Cu2 O2 C25 97.8(4) y
N7 Cu2 O4 C28 -172.1(5) y
N5 Cu2 O4 C28 11.4(5) y
N6 Cu2 O4 C28 -98.9(7) y
O2 Cu2 O4 C28 92.2(5) ?
O1 Cu1 N1 C1 71.8(5) ?
N4 Cu1 N1 C1 -81.2(5) ?
N2 Cu1 N1 C1 -179.4(5) ?
O1 Cu1 N1 C5 -114.8(4) ?
N4 Cu1 N1 C5 92.2(4) ?
N2 Cu1 N1 C5 -6.0(4) ?
O1 Cu1 N2 C12 -87.5(6) ?
N1 Cu1 N2 C12 -179.0(6) ?
N3 Cu1 N2 C12 8.7(6) ?
N4 Cu1 N2 C12 90.5(6) ?
O1 Cu1 N2 C6 96.7(4) ?
N1 Cu1 N2 C6 5.2(4) ?
N3 Cu1 N2 C6 -167.1(4) ?
N4 Cu1 N2 C6 -85.3(4) ?
O1 Cu1 N3 C24 27.4(5) ?
N4 Cu1 N3 C24 180.0(6) ?
N2 Cu1 N3 C24 -82.4(5) ?
O1 Cu1 N3 C18 -151.2(4) ?
N4 Cu1 N3 C18 1.3(4) ?
N2 Cu1 N3 C18 99.0(4) ?
O1 Cu1 N4 C13 -101.6(7) ?
N1 Cu1 N4 C13 1.9(6) ?
N3 Cu1 N4 C13 177.4(6) ?
N2 Cu1 N4 C13 82.4(6) ?
O1 Cu1 N4 C17 80.2(5) ?
N1 Cu1 N4 C17 -176.3(4) ?
N3 Cu1 N4 C17 -0.8(4) ?
N2 Cu1 N4 C17 -95.8(4) ?
O4 Cu2 N5 C26 108.2(4) ?
N6 Cu2 N5 C26 -94.6(4) ?
O2 Cu2 N5 C26 5.0(4) ?
O4 Cu2 N5 C27 -16.1(4) ?
N6 Cu2 N5 C27 141.0(4) ?
O2 Cu2 N5 C27 -119.3(4) ?
O4 Cu2 N6 C29 105.4(7) ?
N7 Cu2 N6 C29 -179.1(6) ?
N5 Cu2 N6 C29 -1.9(6) ?
O2 Cu2 N6 C29 -85.6(6) ?
O4 Cu2 N6 C33 -77.8(7) ?
N7 Cu2 N6 C33 -2.3(4) ?
N5 Cu2 N6 C33 174.9(4) ?
O2 Cu2 N6 C33 91.1(4) ?
O4 Cu2 N7 C40 -26.6(6) ?
N6 Cu2 N7 C40 176.5(6) ?
O2 Cu2 N7 C40 76.1(6) ?
O4 Cu2 N7 C34 160.1(4) ?
N6 Cu2 N7 C34 3.3(4) ?
O2 Cu2 N7 C34 -97.1(4) ?
C5 N1 C1 C2 -1.8(9) ?
Cu1 N1 C1 C2 171.4(5) ?
N1 C1 C2 C3 3.5(10) ?
C1 C2 C3 C4 -3.3(11) ?
C2 C3 C4 C5 1.5(10) ?
C2 C3 C4 C7 179.7(7) ?
C1 N1 C5 C4 -0.1(9) ?
Cu1 N1 C5 C4 -174.0(4) ?
C1 N1 C5 C6 179.8(5) ?
Cu1 N1 C5 C6 5.9(7) ?
C3 C4 C5 N1 0.2(9) ?
C7 C4 C5 N1 -178.1(6) ?
C3 C4 C5 C6 -179.7(5) ?
C7 C4 C5 C6 2.0(9) ?
C12 N2 C6 C9 0.0(9) ?
Cu1 N2 C6 C9 176.5(5) ?
C12 N2 C6 C5 179.8(5) ?
Cu1 N2 C6 C5 -3.7(6) ?
N1 C5 C6 N2 -1.1(8) ?
C4 C5 C6 N2 178.8(5) ?
N1 C5 C6 C9 178.7(5) ?
C4 C5 C6 C9 -1.4(9) ?
C5 C4 C7 C8 -1.0(10) ?
C3 C4 C7 C8 -179.1(7) ?
C4 C7 C8 C9 -0.7(11) ?
N2 C6 C9 C10 0.5(9) ?
C5 C6 C9 C10 -179.3(6) ?
N2 C6 C9 C8 179.6(5) ?
C5 C6 C9 C8 -0.2(9) ?
C7 C8 C9 C6 1.3(10) ?
C7 C8 C9 C10 -179.7(7) ?
C6 C9 C10 C11 -1.3(10) ?
C8 C9 C10 C11 179.7(7) ?
C9 C10 C11 C12 1.7(11) ?
C6 N2 C12 C11 0.3(9) ?
Cu1 N2 C12 C11 -175.2(5) ?
C10 C11 C12 N2 -1.2(11) ?
C17 N4 C13 C14 -2.4(10) ?
Cu1 N4 C13 C14 179.5(5) ?
N4 C13 C14 C15 -1.1(12) ?
C13 C14 C15 C16 2.0(12) ?
C14 C15 C16 C17 0.5(11) ?
C14 C15 C16 C19 178.9(7) ?
C13 N4 C17 C16 5.2(9) ?
Cu1 N4 C17 C16 -176.3(5) ?
C13 N4 C17 C18 -178.3(6) ?
Cu1 N4 C17 C18 0.2(7) ?
C15 C16 C17 N4 -4.2(10) ?
C19 C16 C17 N4 177.2(6) ?
C15 C16 C17 C18 179.4(6) ?
C19 C16 C17 C18 0.9(9) ?
C24 N3 C18 C21 -0.1(9) ?
Cu1 N3 C18 C21 178.6(5) ?
C24 N3 C18 C17 179.6(6) ?
Cu1 N3 C18 C17 -1.7(7) ?
N4 C17 C18 N3 1.0(8) ?
C16 C17 C18 N3 177.7(5) ?
N4 C17 C18 C21 -179.3(5) ?
C16 C17 C18 C21 -2.6(9) ?
C17 C16 C19 C20 -0.2(11) ?
C15 C16 C19 C20 -178.6(8) ?
C16 C19 C20 C21 1.2(12) ?
N3 C18 C21 C22 0.5(9) ?
C17 C18 C21 C22 -179.2(6) ?
N3 C18 C21 C20 -176.7(6) ?
C17 C18 C21 C20 3.6(9) ?
C19 C20 C21 C22 -179.9(8) ?
C19 C20 C21 C18 -3.0(11) ?
C18 C21 C22 C23 0.4(11) ?
C20 C21 C22 C23 177.4(7) ?
C21 C22 C23 C24 -1.7(12) ?
C18 N3 C24 C23 -1.2(10) ?
Cu1 N3 C24 C23 -179.8(5) ?
C22 C23 C24 N3 2.1(11) ?
Cu2 O2 C25 O1 -178.6(5) ?
Cu2 O2 C25 C26 -1.2(7) ?
Cu1 O1 C25 O2 -4.5(8) ?
Cu1 O1 C25 C26 177.9(4) ?
C27 N5 C26 C25 112.2(6) ?
Cu2 N5 C26 C25 -7.1(7) ?
O2 C25 C26 N5 5.6(8) ?
O1 C25 C26 N5 -176.7(5) ?
C26 N5 C27 C28 -104.6(6) ?
Cu2 N5 C27 C28 18.3(6) ?
Cu2 O4 C28 O3 172.4(6) ?
Cu2 O4 C28 C27 -3.0(8) ?
N5 C27 C28 O3 172.8(6) ?
N5 C27 C28 O4 -11.4(9) ?
C33 N6 C29 C30 -0.6(9) ?
Cu2 N6 C29 C30 176.0(5) ?
N6 C29 C30 C31 1.3(11) ?
C29 C30 C31 C32 -2.0(11) ?
C30 C31 C32 C33 1.9(10) ?
C30 C31 C32 C35 -176.9(7) ?
C29 N6 C33 C32 0.6(9) ?
Cu2 N6 C33 C32 -176.6(5) ?
C29 N6 C33 C34 178.2(6) ?
Cu2 N6 C33 C34 1.0(7) ?
C31 C32 C33 N6 -1.2(10) ?
C35 C32 C33 N6 177.6(6) ?
C31 C32 C33 C34 -178.8(6) ?
C35 C32 C33 C34 0.0(9) ?
C40 N7 C34 C37 1.2(10) ?
Cu2 N7 C34 C37 175.0(5) ?
C40 N7 C34 C33 -177.6(6) ?
Cu2 N7 C34 C33 -3.7(7) ?
N6 C33 C34 N7 1.7(8) ?
C32 C33 C34 N7 179.5(5) ?
N6 C33 C34 C37 -177.1(6) ?
C32 C33 C34 C37 0.7(9) ?
C33 C32 C35 C36 -0.7(10) ?
C31 C32 C35 C36 178.1(7) ?
C32 C35 C36 C37 0.6(11) ?
N7 C34 C37 C36 -179.5(6) ?
C33 C34 C37 C36 -0.8(10) ?
N7 C34 C37 C38 -1.0(10) ?
C33 C34 C37 C38 177.8(6) ?
C35 C36 C37 C34 0.2(10) ?
C35 C36 C37 C38 -178.2(7) ?
C34 C37 C38 C39 0.3(11) ?
C36 C37 C38 C39 178.7(7) ?
C37 C38 C39 C40 0.1(12) ?
C34 N7 C40 C39 -0.7(11) ?
Cu2 N7 C40 C39 -173.7(5) ?
C38 C39 C40 N7 0.1(12) ?
